data_4128933
loop_
_publ_author_name
'Han, Ye-Qiang'
'Ding, Yi'
'Zhou, Tao'
'Yan, Sheng-Yi'
'Song, Hong'
'Shi, Bing-Feng'

_publ_section_title
;
 Pd(II)-Catalyzed Enantioselective Alkynylation of Unbiased Methylene
 C(sp<sup>3</sup>)-H Bonds Using 3,3'-Fluorinated-BINOL as a Chiral
 Ligand.
;
_journal_issue 11
_journal_name_full 'Journal of the American Chemical Society'
_journal_page_first 4558
_journal_page_last 4563
_journal_paper_doi 10.1021/jacs.9b01124
_journal_volume 141
_journal_year 2019
_chemical_absolute_configuration ad
_chemical_formula_moiety 'C33 H42 N2 O2 Si'
_chemical_formula_sum 'C33 H42 N2 O2 Si'
_chemical_formula_weight 526.77
_space_group_crystal_system monoclinic
_space_group_IT_number 4
_space_group_name_Hall 'P 2yb'
_space_group_name_H-M_alt 'P 1 21 1'
_atom_sites_solution_hydrogens mixed
_atom_sites_solution_primary dual
_audit_creation_date 2018-12-20
_audit_creation_method
;
Olex2 1.2
(compiled 2018.05.29 svn.r3508 for OlexSys, GUI svn.r5506)
;
_cell_angle_alpha 90
_cell_angle_beta 112.699(2)
_cell_angle_gamma 90
_cell_formula_units_Z 8
_cell_length_a 25.9190(11)
_cell_length_b 9.9765(4)
_cell_length_c 26.3509(11)
_cell_measurement_reflns_used 9201
_cell_measurement_temperature 170(2)
_cell_measurement_theta_max 72.15
_cell_measurement_theta_min 4.43
_cell_volume 6286.1(5)
_computing_cell_refinement 'SAINT V8.38A (?, 2016)'
_computing_data_reduction 'SAINT V8.38A (?, 2016)'
_computing_molecular_graphics 'Olex2 (Dolomanov et al., 2009)'
_computing_publication_material 'Olex2 (Dolomanov et al., 2009)'
_computing_structure_refinement 'ShelXL (Sheldrick, 2015)'
_computing_structure_solution 'ShelXT (Sheldrick, 2015)'
_diffrn_ambient_temperature 170.0
_diffrn_measured_fraction_theta_full 0.998
_diffrn_measured_fraction_theta_max 0.997
_diffrn_measurement_device_type 'Bruker APEX-II CCD'
_diffrn_measurement_method '\f and \w scans'
_diffrn_radiation_type CuK\a
_diffrn_radiation_wavelength 1.54178
_diffrn_reflns_av_R_equivalents 0.0532
_diffrn_reflns_av_unetI/netI 0.0365
_diffrn_reflns_Laue_measured_fraction_full 0.998
_diffrn_reflns_Laue_measured_fraction_max 0.997
_diffrn_reflns_limit_h_max 31
_diffrn_reflns_limit_h_min -27
_diffrn_reflns_limit_k_max 12
_diffrn_reflns_limit_k_min -12
_diffrn_reflns_limit_l_max 32
_diffrn_reflns_limit_l_min -32
_diffrn_reflns_number 147325
_diffrn_reflns_point_group_measured_fraction_full 0.998
_diffrn_reflns_point_group_measured_fraction_max 0.995
_diffrn_reflns_theta_full 67.679
_diffrn_reflns_theta_max 72.200
_diffrn_reflns_theta_min 1.817
_diffrn_standards_number 0
_exptl_absorpt_coefficient_mu 0.880
_exptl_absorpt_correction_T_max 0.7536
_exptl_absorpt_correction_T_min 0.5088
_exptl_absorpt_correction_type multi-scan
_exptl_absorpt_process_details
;
SADABS-2016/2 (Bruker,2016/2) was used for absorption correction.
wR2(int) was 0.1380 before and 0.0876 after correction.
The Ratio of minimum to maximum transmission is 0.6752.
The \l/2 correction factor is Not present.
;
_exptl_crystal_colour 'light yellow'
_exptl_crystal_colour_modifier light
_exptl_crystal_colour_primary yellow
_exptl_crystal_density_diffrn 1.113
_exptl_crystal_description block
_exptl_crystal_F_000 2272
_exptl_crystal_size_max 0.413
_exptl_crystal_size_mid 0.322
_exptl_crystal_size_min 0.222
_refine_diff_density_max 1.874
_refine_diff_density_min -1.063
_refine_diff_density_rms 0.103
_refine_ls_abs_structure_details
;
 Flack x determined using 9188 quotients [(I+)-(I-)]/[(I+)+(I-)]
 (Parsons, Flack and Wagner, Acta Cryst. B69 (2013) 249-259).
;
_refine_ls_abs_structure_Flack 0.095(5)
_refine_ls_extinction_method none
_refine_ls_goodness_of_fit_ref 1.381
_refine_ls_hydrogen_treatment constr
_refine_ls_matrix_type full
_refine_ls_number_parameters 1457
_refine_ls_number_reflns 24689
_refine_ls_number_restraints 420
_refine_ls_restrained_S_all 1.381
_refine_ls_R_factor_all 0.1056
_refine_ls_R_factor_gt 0.1016
_refine_ls_shift/su_max 0.001
_refine_ls_shift/su_mean 0.000
_refine_ls_structure_factor_coef Fsqd
_refine_ls_weighting_details 'w=1/[\s^2^(Fo^2^)+(0.2000P)^2^] where P=(Fo^2^+2Fc^2^)/3'
_refine_ls_weighting_scheme calc
_refine_ls_wR_factor_gt 0.2930
_refine_ls_wR_factor_ref 0.3039
_reflns_Friedel_coverage 0.882
_reflns_Friedel_fraction_full 0.999
_reflns_Friedel_fraction_max 0.993
_reflns_number_gt 22137
_reflns_number_total 24689
_reflns_threshold_expression 'I > 2\s(I)'
_cod_data_source_file ja9b01124_si_002.cif
_cod_data_source_block 181128_hugh_5_46_3_0m
_cod_database_code 4128933
_shelx_shelxl_version_number 2016/6
_shelx_space_group_comment
;
The symmetry employed for this shelxl refinement is uniquely defined
by the following loop, which should always be used as a source of
symmetry information in preference to the above space-group names.
They are only intended as comments.
;
_shelx_estimated_absorpt_t_max 0.829
_shelx_estimated_absorpt_t_min 0.713
_olex2_refinement_description
;
1. Fixed Uiso
 At 1.2 times of:
  All C(H) groups, All C(H,H) groups, All N(H) groups, All N(H,H) groups
 At 1.5 times of:
  All C(H,H,H) groups
2. Restrained distances
 C53-C54 \\sim C53-C54A
 with sigma of 0.02
 C55-C57 \\sim C55A-C57
 with sigma of 0.02
 C55-C54 \\sim C55A-C54A
 with sigma of 0.02
 C55-C56 \\sim C55A-C56A
 with sigma of 0.02
 C53-C55 \\sim C53-C55A
 with sigma of 0.04
 C57-C54 \\sim C57-C54A
 with sigma of 0.04
 C57-C56 \\sim C57-C56A
 with sigma of 0.04
 C54-C56 \\sim C54A-C56A
 with sigma of 0.04
 N3-C58 \\sim N3-C58A
 with sigma of 0.02
 O3-C58 \\sim O3A-C58A
 with sigma of 0.02
 C55-C57 \\sim C55-C57A
 with sigma of 0.02
 C57-C58 \\sim C57A-C58A
 with sigma of 0.02
 C57-C55A \\sim C57A-C55A
 with sigma of 0.02
 C57-C56A \\sim C57A-C56A
 with sigma of 0.02
 N3-O3 \\sim N3-O3A
 with sigma of 0.04
 N3-C57 \\sim N3-C57A
 with sigma of 0.04
 O3-C57 \\sim O3A-C57A
 with sigma of 0.04
 C55-C58 \\sim C55-C58A
 with sigma of 0.04
 C58-C55A \\sim C58A-C55A
 with sigma of 0.04
 C58-C56A \\sim C58A-C56A
 with sigma of 0.04
3. Uiso/Uaniso restraints and constraints
C53 \\sim O3 \\sim C54 \\sim C55 \\sim C56 \\sim C57 \\sim C58 \\sim O3A \\sim
C54A \\sim C55A \\sim C56A \\sim C57A \\sim C58A: within 3.8A with sigma of
0.01 and sigma for terminal atoms of 0.02
4. Others
 Sof(H3B)=Sof(O3A)=Sof(C54A)=Sof(C55A)=Sof(H55A)=Sof(C56A)=Sof(H56D)=Sof(H56E)=
 Sof(H56F)=Sof(C57A)=Sof(H57C)=Sof(H57D)=Sof(C58A)=1-FVAR(1)
 Sof(H3A)=Sof(O3)=Sof(C54)=Sof(C55)=Sof(H55)=Sof(C56)=Sof(H56A)=Sof(H56B)=
 Sof(H56C)=Sof(C57)=Sof(H57A)=Sof(H57B)=Sof(C58)=FVAR(1)
5.a Riding coordinates:
 N3(H3B)
5.b Ternary CH refined with riding coordinates:
 C22(H22), C55(H55), C55A(H55A), C88(H88), C121(H121)
5.c Secondary CH2 refined with riding coordinates:
 C24(H24A,H24B), C57(H57A,H57B), C57A(H57C,H57D), C90(H90A,H90B), C123(H12D,
 H12E)
5.d Aromatic/amide H refined with riding coordinates:
 N1(H1), C9(H9), C10(H10), C11(H11), C12(H12), C13(H13), C15(H15), C16(H16),
 C17(H17), C18(H18), C19(H19), C30(H30), C31(H31), C32(H32), C33(H33), N3(H3A),
 C42(H42), C43(H43), C44(H44), C45(H45), C46(H46), C48(H48), C49(H49), C50(H50),
  C51(H51), C52(H52), C63(H63), C64(H64), C65(H65), C66(H66), N5(H5), C75(H75),
 C76(H76), C77(H77), C78(H78), C79(H79), C81(H81), C82(H82), C83(H83), C84(H84),
  C85(H85), C96(H96), C97(H97), C98(H98), C99(H99), N7(H7), C108(H108),
 C109(H109), C110(H110), C111(H111), C112(H112), C114(H114), C115(H115),
 C116(H116), C117(H117), C118(H118), C129(H129), C130(H130), C131(H131),
 C132(H132)
5.e Idealised Me refined as rotating group:
 C2(H2A,H2B,H2C), C3(H3C,H3D,H3E), C4(H4A,H4B,H4C), C5(H5A,H5B,H5C), C6(H6A,
 H6B,H6C), C23(H23A,H23B,H23C), C27(H27A,H27B,H27C), C28(H28A,H28B,H28C),
 C35(H35A,H35B,H35C), C36(H36A,H36B,H36C), C37(H37A,H37B,H37C), C38(H38A,H38B,
 H38C), C39(H39A,H39B,H39C), C60(H60A,H60B,H60C), C61(H61A,H61B,H61C), C56(H56A,
 H56B,H56C), C56A(H56D,H56E,H56F), C68(H68A,H68B,H68C), C69(H69A,H69B,H69C),
 C70(H70A,H70B,H70C), C71(H71A,H71B,H71C), C72(H72A,H72B,H72C), C89(H89A,H89B,
 H89C), C93(H93A,H93B,H93C), C94(H94A,H94B,H94C), C101(H10A,H10B,H10C),
 C102(H10D,H10E,H10F), C103(H10G,H10H,H10I), C104(H10J,H10K,H10L), C105(H10M,
 H10N,H10O), C122(H12A,H12B,H12C), C126(H12F,H12G,H12H), C127(H12I,H12J,H12K)
;
_olex2_submission_special_instructions 'No special instructions were received'

loop_
_space_group_symop_operation_xyz
'x, y, z'
'-x, y+1/2, -z'

loop_
_atom_site_label
_atom_site_type_symbol
_atom_site_fract_x
_atom_site_fract_y
_atom_site_fract_z
_atom_site_U_iso_or_equiv
_atom_site_adp_type
_atom_site_occupancy
_atom_site_site_symmetry_order
_atom_site_calc_flag
_atom_site_refinement_flags_posn
_atom_site_refinement_flags_adp
_atom_site_refinement_flags_occupancy
_atom_site_disorder_assembly
_atom_site_disorder_group
Si1 Si 0.05948(4) -0.34299(12) 0.47834(5) 0.0394(3) Uani 1 1 d . . . . .
O1 O 0.08447(13) -0.2205(3) 0.45248(12) 0.0384(6) Uani 1 1 d . . . . .
O2 O 0.32154(17) -0.6429(4) 0.40110(18) 0.0585(9) Uani 1 1 d . . . . .
N1 N 0.36036(17) -0.4371(4) 0.42192(18) 0.0477(9) Uani 1 1 d . . . . .
H1 H 0.353106 -0.351015 0.422334 0.057 Uiso 1 1 calc R . . . .
N2 N 0.3924(4) -0.5164(11) 0.3363(3) 0.116(3) Uani 1 1 d . . . . .
C1 C 0.0958(2) -0.3230(5) 0.5553(2) 0.0486(10) Uani 1 1 d . . . . .
C2 C 0.0703(4) -0.4185(8) 0.5849(3) 0.0739(18) Uani 1 1 d . . . . .
H2A H 0.029681 -0.405603 0.570640 0.111 Uiso 1 1 calc GR . . . .
H2B H 0.086266 -0.399614 0.624471 0.111 Uiso 1 1 calc GR . . . .
H2C H 0.078632 -0.511290 0.578531 0.111 Uiso 1 1 calc GR . . . .
C3 C 0.0874(4) -0.1799(7) 0.5720(3) 0.0747(18) Uani 1 1 d . . . . .
H3C H 0.104510 -0.116109 0.554913 0.112 Uiso 1 1 calc GR . . . .
H3D H 0.104977 -0.171220 0.612123 0.112 Uiso 1 1 calc GR . . . .
H3E H 0.047284 -0.161094 0.559682 0.112 Uiso 1 1 calc GR . . . .
C4 C 0.1583(3) -0.3519(9) 0.5726(3) 0.0729(16) Uani 1 1 d . . . . .
H4A H 0.163223 -0.438100 0.557221 0.109 Uiso 1 1 calc GR . . . .
H4B H 0.176250 -0.355333 0.612828 0.109 Uiso 1 1 calc GR . . . .
H4C H 0.175500 -0.280621 0.558805 0.109 Uiso 1 1 calc GR . . . .
C5 C 0.0739(3) -0.5111(5) 0.4567(3) 0.0596(14) Uani 1 1 d . . . . .
H5A H 0.051846 -0.523373 0.417313 0.089 Uiso 1 1 calc GR . . . .
H5B H 0.063781 -0.580264 0.477584 0.089 Uiso 1 1 calc GR . . . .
H5C H 0.113815 -0.518530 0.463701 0.089 Uiso 1 1 calc GR . . . .
C6 C -0.0182(2) -0.3182(7) 0.4562(3) 0.0651(15) Uani 1 1 d . . . . .
H6A H -0.025859 -0.224514 0.462141 0.098 Uiso 1 1 calc GR . . . .
H6B H -0.032253 -0.376847 0.477836 0.098 Uiso 1 1 calc GR . . . .
H6C H -0.036984 -0.340190 0.417072 0.098 Uiso 1 1 calc GR . . . .
C7 C 0.10325(15) -0.2152(4) 0.40802(16) 0.0337(7) Uani 1 1 d . . . . .
C8 C 0.05700(18) -0.2662(5) 0.35492(17) 0.0396(8) Uani 1 1 d . . . . .
C9 C 0.0629(2) -0.3787(6) 0.3272(2) 0.0538(11) Uani 1 1 d . . . . .
H9 H 0.097112 -0.427212 0.340471 0.065 Uiso 1 1 calc R . . . .
C10 C 0.0190(4) -0.4213(9) 0.2799(3) 0.078(2) Uani 1 1 d . . . . .
H10 H 0.023364 -0.499885 0.261545 0.094 Uiso 1 1 calc R . . . .
C11 C -0.0304(3) -0.3516(9) 0.2593(2) 0.0742(19) Uani 1 1 d . . . . .
H11 H -0.059885 -0.379905 0.226449 0.089 Uiso 1 1 calc R . . . .
C12 C -0.0362(2) -0.2427(9) 0.2865(3) 0.0752(19) Uani 1 1 d . . . . .
H12 H -0.070508 -0.194660 0.272560 0.090 Uiso 1 1 calc R . . . .
C13 C 0.00649(19) -0.1978(6) 0.3347(2) 0.0547(12) Uani 1 1 d . . . . .
H13 H 0.000993 -0.121085 0.353391 0.066 Uiso 1 1 calc R . . . .
C14 C 0.11485(14) -0.0667(4) 0.40041(15) 0.0339(7) Uani 1 1 d . . . . .
C15 C 0.1037(2) 0.0341(5) 0.43074(19) 0.0450(9) Uani 1 1 d . . . . .
H15 H 0.088324 0.012822 0.457127 0.054 Uiso 1 1 calc R . . . .
C16 C 0.1151(3) 0.1665(6) 0.4226(2) 0.0607(13) Uani 1 1 d . . . . .
H16 H 0.108793 0.234624 0.444672 0.073 Uiso 1 1 calc R . . . .
C17 C 0.1356(3) 0.2015(6) 0.3828(2) 0.0609(13) Uani 1 1 d . . . . .
H17 H 0.141805 0.292727 0.376535 0.073 Uiso 1 1 calc R . . . .
C18 C 0.1468(3) 0.0989(6) 0.3523(2) 0.0601(13) Uani 1 1 d . . . . .
H18 H 0.161542 0.120196 0.325389 0.072 Uiso 1 1 calc R . . . .
C19 C 0.1364(2) -0.0328(6) 0.3610(2) 0.0488(10) Uani 1 1 d . . . . .
H19 H 0.144060 -0.101593 0.339999 0.059 Uiso 1 1 calc R . . . .
C20 C 0.15517(18) -0.2909(5) 0.42212(18) 0.0410(9) Uani 1 1 d . . . . .
C21 C 0.19890(17) -0.3482(5) 0.43394(18) 0.0444(9) Uani 1 1 d . . . . .
C22 C 0.25220(17) -0.4214(5) 0.44800(19) 0.0447(10) Uani 1 1 d . . . . .
H22 H 0.283405 -0.360352 0.470092 0.054 Uiso 1 1 calc R . . . .
C23 C 0.2540(2) -0.5451(7) 0.4826(2) 0.0584(13) Uani 1 1 d . . . . .
H23A H 0.248326 -0.518298 0.515882 0.088 Uiso 1 1 calc GR . . . .
H23B H 0.290440 -0.589113 0.493020 0.088 Uiso 1 1 calc GR . . . .
H23C H 0.224365 -0.607464 0.461224 0.088 Uiso 1 1 calc GR . . . .
C24 C 0.25984(19) -0.4573(5) 0.3943(2) 0.0492(10) Uani 1 1 d . . . . .
H24A H 0.229907 -0.519857 0.372316 0.059 Uiso 1 1 calc R . . . .
H24B H 0.256529 -0.374974 0.372215 0.059 Uiso 1 1 calc R . . . .
C25 C 0.3170(2) -0.5222(5) 0.4066(2) 0.0471(10) Uani 1 1 d . . . . .
C26 C 0.41862(19) -0.4768(5) 0.4380(2) 0.0479(10) Uani 1 1 d . . . . .
C27 C 0.4531(3) -0.3461(8) 0.4547(3) 0.0771(17) Uani 1 1 d . . . . .
H27A H 0.439285 -0.281391 0.424473 0.116 Uiso 1 1 calc GR . . . .
H27B H 0.492580 -0.365805 0.462815 0.116 Uiso 1 1 calc GR . . . .
H27C H 0.449470 -0.308316 0.487492 0.116 Uiso 1 1 calc GR . . . .
C28 C 0.4359(3) -0.5772(8) 0.4861(3) 0.0696(16) Uani 1 1 d . . . . .
H28A H 0.421022 -0.547545 0.513208 0.104 Uiso 1 1 calc GR . . . .
H28B H 0.476771 -0.581875 0.503381 0.104 Uiso 1 1 calc GR . . . .
H28C H 0.420843 -0.665939 0.472163 0.104 Uiso 1 1 calc GR . . . .
C29 C 0.4281(3) -0.5392(5) 0.3896(2) 0.0597(14) Uani 1 1 d . . . . .
C30 C 0.4733(4) -0.6093(11) 0.4005(4) 0.123(4) Uani 1 1 d . . . . .
H30 H 0.498710 -0.624100 0.437302 0.147 Uiso 1 1 calc R . . . .
C31 C 0.4828(7) -0.6613(13) 0.3564(7) 0.183(8) Uani 1 1 d . . . . .
H31 H 0.516598 -0.709602 0.364328 0.220 Uiso 1 1 calc R . . . .
C32 C 0.4484(7) -0.6498(11) 0.3032(6) 0.151(6) Uani 1 1 d . . . . .
H32 H 0.455958 -0.693028 0.274651 0.182 Uiso 1 1 calc R . . . .
C33 C 0.4034(6) -0.5740(17) 0.2930(5) 0.154(6) Uani 1 1 d . . . . .
H33 H 0.378372 -0.558823 0.256060 0.185 Uiso 1 1 calc R . . . .
Si2 Si 0.25325(9) -0.35463(17) -0.14189(6) 0.0720(5) Uani 1 1 d . . . . .
O4 O 0.20592(14) -0.2362(4) -0.15293(17) 0.0571(9) Uani 1 1 d . . . . .
N3 N 0.1974(3) -0.4503(5) 0.1238(2) 0.087(2) Uani 1 1 d D . . . .
H3A H 0.194726 -0.364417 0.115569 0.104 Uiso 0.508(6) 1 calc R . P A 1
H3B H 0.231642 -0.446057 0.124809 0.104 Uiso 0.492(6) 1 d R . P A 2
N4 N 0.1408(3) -0.6450(8) 0.2063(3) 0.0772(16) Uani 1 1 d . . . . .
C34 C 0.2872(3) -0.3169(6) -0.1906(3) 0.0674(15) Uani 1 1 d . . . . .
C35 C 0.2422(3) -0.3068(9) -0.2494(3) 0.0796(19) Uani 1 1 d . . . . .
H35A H 0.223772 -0.393884 -0.260454 0.119 Uiso 1 1 calc GR . . . .
H35B H 0.259787 -0.280795 -0.274839 0.119 Uiso 1 1 calc GR . . . .
H35C H 0.214405 -0.239240 -0.250291 0.119 Uiso 1 1 calc GR . . . .
C36 C 0.3300(3) -0.4269(8) -0.1887(4) 0.086(2) Uani 1 1 d . . . . .
H36A H 0.356780 -0.438564 -0.150724 0.129 Uiso 1 1 calc GR . . . .
H36B H 0.350074 -0.400246 -0.211928 0.129 Uiso 1 1 calc GR . . . .
H36C H 0.310370 -0.511612 -0.202250 0.129 Uiso 1 1 calc GR . . . .
C37 C 0.3177(3) -0.1827(8) -0.1781(5) 0.097(3) Uani 1 1 d . . . . .
H37A H 0.290951 -0.110768 -0.181031 0.146 Uiso 1 1 calc GR . . . .
H37B H 0.335254 -0.166680 -0.204515 0.146 Uiso 1 1 calc GR . . . .
H37C H 0.346540 -0.184329 -0.140743 0.146 Uiso 1 1 calc GR . . . .
C38 C 0.2186(8) -0.5175(7) -0.1566(7) 0.190(8) Uani 1 1 d . . . . .
H38A H 0.202710 -0.537040 -0.129145 0.285 Uiso 1 1 calc GR . . . .
H38B H 0.245832 -0.586948 -0.155206 0.285 Uiso 1 1 calc GR . . . .
H38C H 0.188613 -0.515901 -0.193323 0.285 Uiso 1 1 calc GR . . . .
C39 C 0.3060(5) -0.3422(19) -0.0703(3) 0.216(10) Uani 1 1 d . . . . .
H39A H 0.309814 -0.248456 -0.058316 0.323 Uiso 1 1 calc GR . . . .
H39B H 0.342177 -0.375143 -0.068953 0.323 Uiso 1 1 calc GR . . . .
H39C H 0.293997 -0.396508 -0.045870 0.323 Uiso 1 1 calc GR . . . .
C40 C 0.15722(17) -0.2212(5) -0.14039(18) 0.0447(9) Uani 1 1 d . . . . .
C41 C 0.10545(19) -0.2613(5) -0.19227(19) 0.0473(10) Uani 1 1 d . . . . .
C42 C 0.0695(3) -0.3597(8) -0.1921(3) 0.084(2) Uani 1 1 d . . . . .
H42 H 0.074902 -0.406483 -0.158996 0.101 Uiso 1 1 calc R . . . .
C43 C 0.0241(3) -0.3926(11) -0.2412(3) 0.095(3) Uani 1 1 d . . . . .
H43 H -0.000957 -0.461955 -0.240920 0.114 Uiso 1 1 calc R . . . .
C44 C 0.0156(3) -0.3262(10) -0.2889(3) 0.078(2) Uani 1 1 d . . . . .
H44 H -0.015610 -0.346769 -0.321608 0.093 Uiso 1 1 calc R . . . .
C45 C 0.0520(3) -0.2320(8) -0.2888(2) 0.0665(16) Uani 1 1 d . . . . .
H45 H 0.047076 -0.187863 -0.322335 0.080 Uiso 1 1 calc R . . . .
C46 C 0.0975(2) -0.1957(6) -0.2408(2) 0.0529(11) Uani 1 1 d . . . . .
H46 H 0.122423 -0.126832 -0.241658 0.063 Uiso 1 1 calc R . . . .
C47 C 0.15255(17) -0.0735(5) -0.12806(16) 0.0431(9) Uani 1 1 d . . . . .
C48 C 0.1852(2) 0.0231(6) -0.1403(2) 0.0560(12) Uani 1 1 d . . . . .
H48 H 0.211575 -0.004159 -0.155179 0.067 Uiso 1 1 calc R . . . .
C49 C 0.1796(3) 0.1579(7) -0.1310(3) 0.0707(16) Uani 1 1 d . . . . .
H49 H 0.200882 0.222560 -0.141037 0.085 Uiso 1 1 calc R . . . .
C50 C 0.1429(3) 0.1990(7) -0.1072(3) 0.0701(16) Uani 1 1 d . . . . .
H50 H 0.139582 0.291359 -0.100336 0.084 Uiso 1 1 calc R . . . .
C51 C 0.1114(3) 0.1054(7) -0.0936(2) 0.0640(14) Uani 1 1 d . . . . .
H51 H 0.086624 0.133170 -0.076891 0.077 Uiso 1 1 calc R . . . .
C52 C 0.1158(2) -0.0303(6) -0.1043(2) 0.0550(12) Uani 1 1 d . . . . .
H52 H 0.093407 -0.093958 -0.095342 0.066 Uiso 1 1 calc R . . . .
C53 C 0.1605(2) -0.3009(6) -0.0921(2) 0.0619(13) Uani 1 1 d D U . . .
C59 C 0.1989(3) -0.4941(6) 0.1777(2) 0.0636(14) Uani 1 1 d . . . . .
C60 C 0.2446(3) -0.6025(10) 0.2027(4) 0.094(3) Uani 1 1 d . . . . .
H60A H 0.248350 -0.622605 0.240348 0.141 Uiso 1 1 calc GR . . . .
H60B H 0.280372 -0.569253 0.203147 0.141 Uiso 1 1 calc GR . . . .
H60C H 0.234031 -0.684172 0.180358 0.141 Uiso 1 1 calc GR . . . .
C61 C 0.2141(4) -0.3678(8) 0.2134(3) 0.0805(19) Uani 1 1 d . . . . .
H61A H 0.187970 -0.295716 0.194834 0.121 Uiso 1 1 calc GR . . . .
H61B H 0.252276 -0.340175 0.219131 0.121 Uiso 1 1 calc GR . . . .
H61C H 0.211942 -0.386713 0.248969 0.121 Uiso 1 1 calc GR . . . .
C62 C 0.1414(3) -0.5470(6) 0.1723(2) 0.0626(14) Uani 1 1 d . . . . .
C63 C 0.0942(4) -0.4882(10) 0.1368(3) 0.093(3) Uani 1 1 d . . . . .
H63 H 0.096087 -0.418104 0.113209 0.111 Uiso 1 1 calc R . . . .
C64 C 0.0422(4) -0.5331(15) 0.1357(4) 0.132(5) Uani 1 1 d . . . . .
H64 H 0.008363 -0.496449 0.110060 0.159 Uiso 1 1 calc R . . . .
C65 C 0.0412(4) -0.6321(14) 0.1727(5) 0.123(4) Uani 1 1 d . . . . .
H65 H 0.007123 -0.663118 0.174130 0.147 Uiso 1 1 calc R . . . .
C66 C 0.0902(4) -0.6805(11) 0.2056(4) 0.096(2) Uani 1 1 d . . . . .
H66 H 0.089857 -0.746781 0.231329 0.115 Uiso 1 1 calc R . . . .
O3 O 0.1906(3) -0.6644(6) 0.0890(3) 0.0465(13) Uani 0.508(6) 1 d D U P A 1
C54 C 0.1553(4) -0.3488(9) -0.0493(3) 0.0443(15) Uani 0.508(6) 1 d D U P A 1
C55 C 0.1502(4) -0.4125(10) -0.0015(3) 0.0414(16) Uani 0.508(6) 1 d D U P A 1
H55 H 0.144795 -0.339641 0.022095 0.050 Uiso 0.508(6) 1 calc R . P A 1
C56 C 0.0999(3) -0.5041(10) -0.0175(3) 0.0547(18) Uani 0.508(6) 1 d D U P A 1
H56A H 0.104674 -0.578890 -0.039396 0.082 Uiso 0.508(6) 1 calc GR . P A 1
H56B H 0.066100 -0.453773 -0.039231 0.082 Uiso 0.508(6) 1 calc GR . P A 1
H56C H 0.096334 -0.538991 0.015773 0.082 Uiso 0.508(6) 1 calc GR . P A 1
C57 C 0.2042(3) -0.4882(8) 0.0333(3) 0.0435(14) Uani 0.508(6) 1 d D U P A 1
H57A H 0.210365 -0.562428 0.011297 0.052 Uiso 0.508(6) 1 calc R . P A 1
H57B H 0.236502 -0.426490 0.043306 0.052 Uiso 0.508(6) 1 calc R . P A 1
C58 C 0.2001(3) -0.5449(7) 0.0857(3) 0.0391(14) Uani 0.508(6) 1 d D U P A 1
O3A O 0.1552(5) -0.6315(10) 0.0683(4) 0.067(2) Uani 0.492(6) 1 d D U P A 2
C54A C 0.1713(5) -0.3953(13) -0.0605(5) 0.058(2) Uani 0.492(6) 1 d D U P A 2
C55A C 0.1796(5) -0.4866(11) -0.0141(4) 0.0522(18) Uani 0.492(6) 1 d D U P A 2
H55A H 0.158222 -0.570040 -0.030410 0.063 Uiso 0.492(6) 1 calc R . P A 2
C56A C 0.2398(5) -0.5265(17) 0.0112(6) 0.073(3) Uani 0.492(6) 1 d D U P A 2
H56D H 0.251778 -0.559852 -0.017498 0.110 Uiso 0.492(6) 1 calc GR . P A 2
H56E H 0.244531 -0.597183 0.038448 0.110 Uiso 0.492(6) 1 calc GR . P A 2
H56F H 0.262475 -0.448571 0.029212 0.110 Uiso 0.492(6) 1 calc GR . P A 2
C57A C 0.1520(7) -0.4268(15) 0.0189(6) 0.063(2) Uani 0.492(6) 1 d D U P A 2
H57C H 0.111404 -0.420053 -0.003279 0.076 Uiso 0.492(6) 1 calc R . P A 2
H57D H 0.166638 -0.335044 0.029751 0.076 Uiso 0.492(6) 1 calc R . P A 2
C58A C 0.1616(5) -0.5116(12) 0.0720(4) 0.0574(19) Uani 0.492(6) 1 d D U P A 2
Si3 Si 0.44169(4) 0.15407(11) 0.02030(4) 0.0377(3) Uani 1 1 d . . . . .
O5 O 0.41807(13) 0.2787(3) 0.04681(12) 0.0381(6) Uani 1 1 d . . . . .
O6 O 0.18365(16) -0.1560(4) 0.09886(17) 0.0536(8) Uani 1 1 d . . . . .
N5 N 0.14684(18) 0.0522(4) 0.07988(18) 0.0477(9) Uani 1 1 d . . . . .
H5 H 0.154887 0.137315 0.078008 0.057 Uiso 1 1 calc R . . . .
N6 N 0.0362(3) -0.1113(8) 0.1093(3) 0.0855(18) Uani 1 1 d . . . . .
C67 C 0.4041(2) 0.1734(5) -0.05664(19) 0.0465(9) Uani 1 1 d . . . . .
C68 C 0.4274(3) 0.0755(8) -0.0868(3) 0.0701(16) Uani 1 1 d . . . . .
H68A H 0.468080 0.085767 -0.073363 0.105 Uiso 1 1 calc GR . . . .
H68B H 0.410765 0.094146 -0.126316 0.105 Uiso 1 1 calc GR . . . .
H68C H 0.418278 -0.016360 -0.079973 0.105 Uiso 1 1 calc GR . . . .
C69 C 0.3413(3) 0.1473(9) -0.0725(3) 0.0706(16) Uani 1 1 d . . . . .
H69A H 0.336226 0.062203 -0.056475 0.106 Uiso 1 1 calc GR . . . .
H69B H 0.322579 0.142762 -0.112692 0.106 Uiso 1 1 calc GR . . . .
H69C H 0.325124 0.220296 -0.058610 0.106 Uiso 1 1 calc GR . . . .
C70 C 0.4134(4) 0.3160(7) -0.0735(3) 0.0696(17) Uani 1 1 d . . . . .
H70A H 0.396957 0.381016 -0.056222 0.104 Uiso 1 1 calc GR . . . .
H70B H 0.395670 0.324799 -0.113579 0.104 Uiso 1 1 calc GR . . . .
H70C H 0.453652 0.333125 -0.061402 0.104 Uiso 1 1 calc GR . . . .
C71 C 0.5192(2) 0.1767(7) 0.0413(3) 0.0594(13) Uani 1 1 d . . . . .
H71A H 0.527032 0.269622 0.034607 0.089 Uiso 1 1 calc GR . . . .
H71B H 0.532571 0.116204 0.019701 0.089 Uiso 1 1 calc GR . . . .
H71C H 0.538296 0.155921 0.080485 0.089 Uiso 1 1 calc GR . . . .
C72 C 0.4277(3) -0.0132(5) 0.0434(3) 0.0567(13) Uani 1 1 d . . . . .
H72A H 0.449492 -0.023080 0.082947 0.085 Uiso 1 1 calc GR . . . .
H72B H 0.438402 -0.083397 0.023370 0.085 Uiso 1 1 calc GR . . . .
H72C H 0.387751 -0.021137 0.036083 0.085 Uiso 1 1 calc GR . . . .
C73 C 0.39924(15) 0.2822(4) 0.09099(15) 0.0335(7) Uani 1 1 d . . . . .
C74 C 0.38620(14) 0.4294(4) 0.09861(15) 0.0337(7) Uani 1 1 d . . . . .
C75 C 0.3645(2) 0.4618(5) 0.1380(2) 0.0489(10) Uani 1 1 d . . . . .
H75 H 0.357289 0.392534 0.159174 0.059 Uiso 1 1 calc R . . . .
C76 C 0.3532(2) 0.5938(6) 0.1466(2) 0.0566(12) Uani 1 1 d . . . . .
H76 H 0.338574 0.614232 0.173676 0.068 Uiso 1 1 calc R . . . .
C77 C 0.3633(3) 0.6964(5) 0.1161(2) 0.0595(13) Uani 1 1 d . . . . .
H77 H 0.356135 0.787164 0.122091 0.071 Uiso 1 1 calc R . . . .
C78 C 0.3840(3) 0.6626(6) 0.0763(2) 0.0632(13) Uani 1 1 d . . . . .
H78 H 0.389826 0.731380 0.054123 0.076 Uiso 1 1 calc R . . . .
C79 C 0.3966(2) 0.5307(5) 0.0682(2) 0.0464(9) Uani 1 1 d . . . . .
H79 H 0.412183 0.510609 0.041826 0.056 Uiso 1 1 calc R . . . .
C80 C 0.44626(18) 0.2324(4) 0.14403(17) 0.0399(8) Uani 1 1 d . . . . .
C81 C 0.4407(3) 0.1241(6) 0.1739(2) 0.0575(12) Uani 1 1 d . . . . .
H81 H 0.406269 0.076620 0.162361 0.069 Uiso 1 1 calc R . . . .
C82 C 0.4853(4) 0.0843(9) 0.2209(3) 0.087(3) Uani 1 1 d . . . . .
H82 H 0.480874 0.009531 0.241174 0.105 Uiso 1 1 calc R . . . .
C83 C 0.5351(3) 0.1492(9) 0.2386(2) 0.079(2) Uani 1 1 d . . . . .
H83 H 0.565298 0.120766 0.270900 0.095 Uiso 1 1 calc R . . . .
C84 C 0.5407(3) 0.2541(9) 0.2097(3) 0.080(2) Uani 1 1 d . . . . .
H84 H 0.575416 0.300361 0.221864 0.096 Uiso 1 1 calc R . . . .
C85 C 0.4969(2) 0.2980(6) 0.1619(2) 0.0566(12) Uani 1 1 d . . . . .
H85 H 0.502180 0.372530 0.141990 0.068 Uiso 1 1 calc R . . . .
C86 C 0.34799(19) 0.2036(4) 0.07767(18) 0.0399(9) Uani 1 1 d . . . . .
C87 C 0.30459(17) 0.1458(5) 0.06544(18) 0.0426(9) Uani 1 1 d . . . . .
C88 C 0.25201(18) 0.0708(5) 0.05158(19) 0.0419(9) Uani 1 1 d . . . . .
H88 H 0.220246 0.132049 0.031029 0.050 Uiso 1 1 calc R . . . .
C89 C 0.2494(2) -0.0492(6) 0.0153(2) 0.0545(12) Uani 1 1 d . . . . .
H89A H 0.256289 -0.019886 -0.017030 0.082 Uiso 1 1 calc GR . . . .
H89B H 0.212297 -0.090560 0.003405 0.082 Uiso 1 1 calc GR . . . .
H89C H 0.277908 -0.114684 0.036069 0.082 Uiso 1 1 calc GR . . . .
C90 C 0.24625(19) 0.0284(5) 0.10568(19) 0.0464(10) Uani 1 1 d . . . . .
H90A H 0.276215 -0.036186 0.125619 0.056 Uiso 1 1 calc R . . . .
H90B H 0.250857 0.108131 0.129429 0.056 Uiso 1 1 calc R . . . .
C91 C 0.1895(2) -0.0355(5) 0.09436(19) 0.0451(9) Uani 1 1 d . . . . .
C92 C 0.0881(2) 0.0184(5) 0.0670(2) 0.0465(10) Uani 1 1 d . . . . .
C93 C 0.0661(2) -0.0812(7) 0.0187(2) 0.0611(14) Uani 1 1 d . . . . .
H93A H 0.078642 -0.053352 -0.010291 0.092 Uiso 1 1 calc GR . . . .
H93B H 0.025133 -0.082659 0.004151 0.092 Uiso 1 1 calc GR . . . .
H93C H 0.080537 -0.170999 0.031677 0.092 Uiso 1 1 calc GR . . . .
C94 C 0.0557(3) 0.1523(7) 0.0524(3) 0.0691(15) Uani 1 1 d . . . . .
H94A H 0.070467 0.213798 0.083696 0.104 Uiso 1 1 calc GR . . . .
H94B H 0.015919 0.135722 0.043899 0.104 Uiso 1 1 calc GR . . . .
H94C H 0.060040 0.192254 0.020305 0.104 Uiso 1 1 calc GR . . . .
C95 C 0.0823(2) -0.0414(5) 0.1182(2) 0.0477(10) Uani 1 1 d . . . . .
C96 C 0.1193(3) -0.0152(10) 0.1697(2) 0.0755(19) Uani 1 1 d . . . . .
H96 H 0.150687 0.040622 0.174982 0.091 Uiso 1 1 calc R . . . .
C97 C 0.1118(4) -0.0696(14) 0.2153(3) 0.100(3) Uani 1 1 d . . . . .
H97 H 0.138642 -0.054501 0.251429 0.119 Uiso 1 1 calc R . . . .
C98 C 0.0646(4) -0.1457(8) 0.2066(3) 0.081(2) Uani 1 1 d . . . . .
H98 H 0.057884 -0.185995 0.236116 0.097 Uiso 1 1 calc R . . . .
C99 C 0.0285(4) -0.1597(9) 0.1535(4) 0.094(3) Uani 1 1 d . . . . .
H99 H -0.005110 -0.207863 0.147028 0.113 Uiso 1 1 calc R . . . .
Si8 Si 0.76052(5) 0.64761(13) 0.35546(5) 0.0449(3) Uani 1 1 d . . . . .
O7 O 0.6532(2) 0.3698(4) 0.56646(17) 0.0592(9) Uani 1 1 d . . . . .
O007 O 0.70771(13) 0.7543(3) 0.33781(13) 0.0440(7) Uani 1 1 d . . . . .
N7 N 0.6772(3) 0.5619(5) 0.6169(2) 0.0638(12) Uani 1 1 d . . . . .
H7 H 0.683884 0.647872 0.615152 0.077 Uiso 1 1 calc R . . . .
N8 N 0.6367(3) 0.3490(7) 0.7068(3) 0.0785(16) Uani 1 1 d . . . . .
C100 C 0.7931(2) 0.6843(5) 0.3036(2) 0.0507(11) Uani 1 1 d . . . . .
C101 C 0.7458(3) 0.6800(9) 0.2455(3) 0.0783(19) Uani 1 1 d . . . . .
H10A H 0.730483 0.589025 0.237800 0.117 Uiso 1 1 calc GR . . . .
H10B H 0.760971 0.705430 0.218055 0.117 Uiso 1 1 calc GR . . . .
H10C H 0.716129 0.742730 0.243851 0.117 Uiso 1 1 calc GR . . . .
C102 C 0.8199(3) 0.8215(6) 0.3153(4) 0.0707(17) Uani 1 1 d . . . . .
H10D H 0.791687 0.888698 0.313549 0.106 Uiso 1 1 calc GR . . . .
H10E H 0.835677 0.842541 0.287944 0.106 Uiso 1 1 calc GR . . . .
H10F H 0.849772 0.822089 0.352156 0.106 Uiso 1 1 calc GR . . . .
C103 C 0.8380(3) 0.5787(7) 0.3089(3) 0.0680(15) Uani 1 1 d . . . . .
H10G H 0.866333 0.579387 0.346554 0.102 Uiso 1 1 calc GR . . . .
H10H H 0.855645 0.599328 0.283022 0.102 Uiso 1 1 calc GR . . . .
H10I H 0.820580 0.489817 0.300646 0.102 Uiso 1 1 calc GR . . . .
C104 C 0.7333(5) 0.4727(6) 0.3476(5) 0.103(3) Uani 1 1 d . . . . .
H10J H 0.708388 0.462967 0.367489 0.154 Uiso 1 1 calc GR . . . .
H10K H 0.764646 0.410032 0.362754 0.154 Uiso 1 1 calc GR . . . .
H10L H 0.712525 0.453199 0.308557 0.154 Uiso 1 1 calc GR . . . .
C105 C 0.8114(3) 0.6800(12) 0.4266(3) 0.099(3) Uani 1 1 d . . . . .
H10M H 0.815065 0.776841 0.433212 0.149 Uiso 1 1 calc GR . . . .
H10N H 0.847877 0.642375 0.431171 0.149 Uiso 1 1 calc GR . . . .
H10O H 0.798158 0.637816 0.452919 0.149 Uiso 1 1 calc GR . . . .
C106 C 0.66007(15) 0.7684(4) 0.35265(17) 0.0365(8) Uani 1 1 d . . . . .
C107 C 0.60773(18) 0.7293(5) 0.30184(18) 0.0397(8) Uani 1 1 d . . . . .
C108 C 0.5963(2) 0.8026(6) 0.2543(2) 0.0506(10) Uani 1 1 d . . . . .
H108 H 0.619741 0.875104 0.253566 0.061 Uiso 1 1 calc R . . . .
C109 C 0.5497(2) 0.7689(8) 0.2072(2) 0.0649(15) Uani 1 1 d . . . . .
H109 H 0.542370 0.819093 0.174461 0.078 Uiso 1 1 calc R . . . .
C110 C 0.5153(3) 0.6689(9) 0.2064(3) 0.0733(18) Uani 1 1 d . . . . .
H110 H 0.483633 0.648943 0.173946 0.088 Uiso 1 1 calc R . . . .
C111 C 0.5266(3) 0.5959(9) 0.2532(3) 0.078(2) Uani 1 1 d . . . . .
H111 H 0.502478 0.524455 0.253411 0.094 Uiso 1 1 calc R . . . .
C112 C 0.5737(3) 0.6249(6) 0.3014(3) 0.0616(13) Uani 1 1 d . . . . .
H112 H 0.581716 0.571780 0.333478 0.074 Uiso 1 1 calc R . . . .
C113 C 0.65647(15) 0.9143(4) 0.36723(15) 0.0359(8) Uani 1 1 d . . . . .
C114 C 0.62108(19) 0.9545(5) 0.39249(19) 0.0470(10) Uani 1 1 d . . . . .
H114 H 0.599690 0.889397 0.402137 0.056 Uiso 1 1 calc R . . . .
C115 C 0.6165(2) 1.0889(6) 0.4039(2) 0.0581(12) Uani 1 1 d . . . . .
H115 H 0.592169 1.114774 0.421470 0.070 Uiso 1 1 calc R . . . .
C116 C 0.6472(3) 1.1857(6) 0.3898(3) 0.0613(13) Uani 1 1 d . . . . .
H116 H 0.643872 1.277502 0.397602 0.074 Uiso 1 1 calc R . . . .
C117 C 0.6824(3) 1.1476(6) 0.3644(3) 0.0622(13) Uani 1 1 d . . . . .
H117 H 0.702686 1.213461 0.353722 0.075 Uiso 1 1 calc R . . . .
C118 C 0.6883(2) 1.0129(5) 0.3544(2) 0.0511(11) Uani 1 1 d . . . . .
H118 H 0.714167 0.987082 0.338736 0.061 Uiso 1 1 calc R . . . .
C119 C 0.66604(19) 0.6839(5) 0.40036(19) 0.0455(9) Uani 1 1 d . . . . .
C120 C 0.6705(2) 0.6065(6) 0.4368(2) 0.0508(10) Uani 1 1 d . . . . .
C121 C 0.6790(2) 0.5163(5) 0.4838(2) 0.0489(10) Uani 1 1 d . . . . .
H121 H 0.659913 0.429791 0.468426 0.059 Uiso 1 1 calc R . . . .
C122 C 0.7397(3) 0.4860(10) 0.5133(3) 0.086(2) Uani 1 1 d . . . . .
H12A H 0.754663 0.449683 0.487266 0.129 Uiso 1 1 calc GR . . . .
H12B H 0.744428 0.419968 0.542334 0.129 Uiso 1 1 calc GR . . . .
H12C H 0.759725 0.568403 0.529769 0.129 Uiso 1 1 calc GR . . . .
C123 C 0.6495(3) 0.5757(6) 0.5168(3) 0.0639(13) Uani 1 1 d . . . . .
H12D H 0.608863 0.579874 0.494196 0.077 Uiso 1 1 calc R . . . .
H12E H 0.662997 0.668261 0.527561 0.077 Uiso 1 1 calc R . . . .
C124 C 0.6594(2) 0.4913(5) 0.5693(2) 0.0519(11) Uani 1 1 d . . . . .
C125 C 0.6860(2) 0.5062(5) 0.6712(2) 0.0523(11) Uani 1 1 d . . . . .
C126 C 0.7328(3) 0.4002(9) 0.6880(3) 0.0788(18) Uani 1 1 d . . . . .
H12F H 0.719625 0.320220 0.664991 0.118 Uiso 1 1 calc GR . . . .
H12G H 0.743014 0.376150 0.726685 0.118 Uiso 1 1 calc GR . . . .
H12H H 0.765580 0.436834 0.682894 0.118 Uiso 1 1 calc GR . . . .
C127 C 0.7044(4) 0.6244(7) 0.7112(3) 0.0760(17) Uani 1 1 d . . . . .
H12I H 0.741795 0.653823 0.714986 0.114 Uiso 1 1 calc GR . . . .
H12J H 0.705343 0.596565 0.747240 0.114 Uiso 1 1 calc GR . . . .
H12K H 0.677913 0.698594 0.697122 0.114 Uiso 1 1 calc GR . . . .
C128 C 0.6321(2) 0.4466(5) 0.67139(19) 0.0484(10) Uani 1 1 d . . . . .
C129 C 0.5811(3) 0.4951(9) 0.6382(3) 0.0777(18) Uani 1 1 d . . . . .
H129 H 0.578515 0.563954 0.612405 0.093 Uiso 1 1 calc R . . . .
C130 C 0.5332(3) 0.4441(14) 0.6421(3) 0.101(3) Uani 1 1 d . . . . .
H130 H 0.497504 0.475813 0.618115 0.121 Uiso 1 1 calc R . . . .
C131 C 0.5371(4) 0.3478(11) 0.6805(4) 0.090(2) Uani 1 1 d . . . . .
H131 H 0.505094 0.313438 0.685237 0.108 Uiso 1 1 calc R . . . .
C132 C 0.5881(4) 0.3056(11) 0.7104(5) 0.099(3) Uani 1 1 d . . . . .
H132 H 0.591427 0.238553 0.737106 0.118 Uiso 1 1 calc R . . . .

loop_
_atom_site_aniso_label
_atom_site_aniso_U_11
_atom_site_aniso_U_22
_atom_site_aniso_U_33
_atom_site_aniso_U_23
_atom_site_aniso_U_13
_atom_site_aniso_U_12
Si1 0.0407(5) 0.0343(6) 0.0449(6) -0.0033(4) 0.0186(4) 0.0011(4)
O1 0.0507(15) 0.0303(13) 0.0402(14) -0.0048(11) 0.0242(12) 0.0002(11)
O2 0.061(2) 0.0426(19) 0.077(2) -0.0045(16) 0.0319(18) 0.0095(15)
N1 0.050(2) 0.0371(18) 0.062(2) 0.0017(17) 0.0293(17) 0.0154(15)
N2 0.140(6) 0.159(8) 0.078(4) -0.015(5) 0.073(4) -0.024(6)
C1 0.055(2) 0.043(2) 0.046(2) 0.0009(19) 0.0183(18) -0.0038(19)
C2 0.102(5) 0.069(4) 0.061(3) 0.006(3) 0.043(3) -0.017(3)
C3 0.123(6) 0.056(4) 0.052(3) -0.016(3) 0.040(3) -0.012(3)
C4 0.060(3) 0.084(4) 0.061(3) 0.013(3) 0.008(2) 0.005(3)
C5 0.091(4) 0.030(2) 0.077(3) -0.010(2) 0.054(3) -0.004(2)
C6 0.040(2) 0.068(4) 0.085(4) 0.005(3) 0.022(2) 0.001(2)
C7 0.0306(16) 0.0347(19) 0.0348(18) -0.0048(15) 0.0116(14) 0.0016(14)
C8 0.044(2) 0.039(2) 0.0379(19) -0.0070(16) 0.0181(16) -0.0087(16)
C9 0.062(3) 0.049(3) 0.048(2) -0.016(2) 0.019(2) -0.009(2)
C10 0.103(5) 0.083(5) 0.049(3) -0.032(3) 0.030(3) -0.043(4)
C11 0.064(3) 0.100(5) 0.042(2) -0.009(3) 0.002(2) -0.032(4)
C12 0.043(2) 0.107(5) 0.063(3) 0.004(4) 0.007(2) -0.017(3)
C13 0.0344(19) 0.070(3) 0.053(2) -0.001(2) 0.0095(18) 0.004(2)
C14 0.0261(14) 0.038(2) 0.0335(16) -0.0049(15) 0.0067(12) 0.0005(13)
C15 0.053(2) 0.038(2) 0.043(2) -0.0049(18) 0.0182(18) 0.0059(18)
C16 0.078(3) 0.037(2) 0.060(3) -0.002(2) 0.019(3) 0.004(2)
C17 0.068(3) 0.040(2) 0.061(3) 0.009(2) 0.010(2) -0.010(2)
C18 0.064(3) 0.061(3) 0.058(3) 0.011(2) 0.027(2) -0.008(2)
C19 0.056(2) 0.050(3) 0.047(2) -0.005(2) 0.0277(19) -0.011(2)
C20 0.042(2) 0.037(2) 0.047(2) -0.0088(17) 0.0207(17) 0.0040(16)
C21 0.0353(18) 0.045(2) 0.049(2) -0.005(2) 0.0115(15) 0.0068(17)
C22 0.0358(19) 0.045(2) 0.048(2) -0.0106(19) 0.0103(16) 0.0089(16)
C23 0.050(2) 0.072(3) 0.049(2) 0.009(2) 0.0161(19) 0.021(2)
C24 0.046(2) 0.053(3) 0.049(2) 0.0011(19) 0.0189(18) 0.0155(19)
C25 0.054(2) 0.042(2) 0.049(2) 0.0027(18) 0.0245(19) 0.0109(19)
C26 0.046(2) 0.048(2) 0.053(2) 0.006(2) 0.0230(19) 0.0114(18)
C27 0.062(3) 0.068(4) 0.108(5) -0.013(4) 0.040(3) -0.010(3)
C28 0.062(3) 0.084(4) 0.062(3) 0.023(3) 0.023(2) 0.025(3)
C29 0.087(4) 0.044(2) 0.072(3) 0.015(2) 0.057(3) 0.017(2)
C30 0.152(8) 0.143(8) 0.122(6) 0.072(6) 0.107(6) 0.111(7)
C31 0.299(18) 0.130(9) 0.231(14) 0.072(9) 0.223(15) 0.126(11)
C32 0.289(17) 0.081(6) 0.186(12) -0.013(7) 0.204(14) -0.007(8)
C33 0.203(13) 0.200(14) 0.120(8) -0.051(9) 0.129(9) -0.065(12)
Si2 0.1150(13) 0.0523(8) 0.0454(7) 0.0130(6) 0.0273(7) 0.0359(10)
O4 0.0440(15) 0.0451(18) 0.076(2) 0.0194(17) 0.0162(15) 0.0046(13)
N3 0.172(6) 0.044(2) 0.048(2) 0.0009(19) 0.046(3) -0.027(3)
N4 0.083(3) 0.090(4) 0.067(3) 0.025(3) 0.038(3) 0.018(3)
C34 0.066(3) 0.040(3) 0.082(4) -0.011(2) 0.013(3) 0.006(2)
C35 0.095(5) 0.090(5) 0.067(3) 0.019(3) 0.047(3) 0.011(4)
C36 0.091(5) 0.062(4) 0.098(5) -0.012(4) 0.030(4) 0.021(3)
C37 0.073(4) 0.057(4) 0.164(9) -0.032(5) 0.049(5) -0.008(3)
C38 0.38(2) 0.034(3) 0.299(16) -0.028(6) 0.295(17) -0.055(7)
C39 0.190(11) 0.38(2) 0.052(4) 0.041(8) 0.024(5) 0.219(14)
C40 0.0387(18) 0.044(2) 0.044(2) 0.0100(18) 0.0075(16) -0.0053(16)
C41 0.045(2) 0.052(3) 0.044(2) -0.0004(19) 0.0163(17) -0.0088(18)
C42 0.089(4) 0.092(5) 0.060(3) 0.002(3) 0.017(3) -0.051(4)
C43 0.076(4) 0.126(7) 0.080(4) -0.026(4) 0.026(3) -0.048(4)
C44 0.054(3) 0.106(6) 0.063(3) -0.031(4) 0.012(2) -0.011(3)
C45 0.062(3) 0.091(4) 0.038(2) -0.005(3) 0.011(2) 0.017(3)
C46 0.055(2) 0.059(3) 0.042(2) 0.005(2) 0.0160(19) 0.004(2)
C47 0.0370(18) 0.054(3) 0.0312(17) 0.0077(17) 0.0049(14) -0.0081(16)
C48 0.066(3) 0.047(3) 0.065(3) 0.007(2) 0.037(2) -0.005(2)
C49 0.079(3) 0.049(3) 0.102(4) 0.007(3) 0.055(3) -0.004(3)
C50 0.094(4) 0.052(3) 0.076(4) -0.008(3) 0.045(3) -0.008(3)
C51 0.068(3) 0.080(4) 0.051(3) 0.001(2) 0.031(2) -0.001(3)
C52 0.052(2) 0.070(3) 0.043(2) 0.000(2) 0.0181(18) -0.018(2)
C53 0.070(3) 0.052(3) 0.046(2) 0.015(2) 0.003(2) -0.015(2)
C59 0.104(4) 0.050(3) 0.042(2) 0.004(2) 0.034(3) 0.003(3)
C60 0.100(5) 0.096(5) 0.111(6) 0.044(5) 0.067(5) 0.027(4)
C61 0.115(5) 0.067(4) 0.049(3) -0.010(3) 0.020(3) 0.004(4)
C62 0.088(4) 0.058(3) 0.038(2) -0.002(2) 0.020(2) 0.026(3)
C63 0.102(5) 0.105(6) 0.056(3) 0.002(3) 0.014(3) 0.053(5)
C64 0.088(6) 0.189(12) 0.086(5) -0.045(7) -0.004(4) 0.063(7)
C65 0.080(5) 0.146(10) 0.122(8) -0.055(8) 0.016(5) 0.010(6)
C66 0.101(6) 0.097(6) 0.102(6) -0.006(5) 0.053(5) -0.001(5)
O3 0.062(3) 0.032(2) 0.051(3) 0.005(2) 0.029(3) 0.000(2)
C54 0.063(4) 0.034(3) 0.033(3) 0.002(3) 0.016(3) -0.002(3)
C55 0.063(3) 0.039(3) 0.028(3) 0.009(3) 0.024(3) 0.011(3)
C56 0.049(4) 0.071(4) 0.045(4) 0.009(3) 0.019(3) -0.004(3)
C57 0.055(3) 0.041(3) 0.040(3) 0.008(3) 0.026(2) -0.001(3)
C58 0.051(3) 0.035(3) 0.033(3) 0.003(2) 0.018(2) 0.004(3)
O3A 0.088(5) 0.059(5) 0.061(4) 0.009(4) 0.035(4) 0.002(4)
C54A 0.063(4) 0.051(4) 0.060(4) 0.008(4) 0.024(3) 0.003(4)
C55A 0.065(4) 0.046(4) 0.047(3) 0.005(3) 0.022(3) 0.008(3)
C56A 0.061(5) 0.082(6) 0.067(5) 0.027(5) 0.016(4) 0.004(5)
C57A 0.073(4) 0.055(4) 0.059(4) 0.010(4) 0.021(4) 0.006(4)
C58A 0.070(4) 0.055(4) 0.053(4) 0.013(3) 0.030(3) 0.005(4)
Si3 0.0414(5) 0.0320(5) 0.0431(6) 0.0000(4) 0.0198(4) -0.0021(4)
O5 0.0526(15) 0.0303(13) 0.0382(14) 0.0017(11) 0.0250(12) 0.0008(11)
O6 0.0592(19) 0.0405(17) 0.066(2) 0.0083(15) 0.0290(16) -0.0061(14)
N5 0.054(2) 0.0369(18) 0.061(2) -0.0011(16) 0.0319(18) -0.0129(15)
N6 0.092(4) 0.106(5) 0.077(3) -0.018(3) 0.053(3) -0.043(3)
C67 0.053(2) 0.043(2) 0.043(2) -0.0050(18) 0.0185(18) 0.0003(19)
C68 0.099(5) 0.067(4) 0.054(3) -0.009(3) 0.041(3) 0.012(3)
C69 0.057(3) 0.089(5) 0.055(3) -0.015(3) 0.010(2) -0.006(3)
C70 0.111(5) 0.053(3) 0.048(3) 0.014(2) 0.034(3) 0.013(3)
C71 0.042(2) 0.062(3) 0.076(3) -0.007(3) 0.025(2) 0.000(2)
C72 0.084(3) 0.029(2) 0.075(3) 0.006(2) 0.050(3) 0.002(2)
C73 0.0337(16) 0.0330(18) 0.0332(18) 0.0023(14) 0.0123(14) -0.0003(14)
C74 0.0268(14) 0.0359(19) 0.0337(16) 0.0002(15) 0.0063(12) -0.0013(13)
C75 0.056(2) 0.045(2) 0.053(2) 0.000(2) 0.030(2) 0.0099(19)
C76 0.056(3) 0.052(3) 0.064(3) -0.015(2) 0.026(2) 0.006(2)
C77 0.064(3) 0.038(2) 0.061(3) -0.007(2) 0.007(2) 0.013(2)
C78 0.087(4) 0.033(2) 0.062(3) 0.002(2) 0.020(3) 0.000(2)
C79 0.060(2) 0.036(2) 0.044(2) 0.0031(18) 0.0208(19) -0.0025(18)
C80 0.047(2) 0.036(2) 0.0373(19) 0.0029(16) 0.0176(16) 0.0103(16)
C81 0.075(3) 0.048(3) 0.048(2) 0.013(2) 0.023(2) 0.008(2)
C82 0.123(6) 0.082(5) 0.052(3) 0.030(3) 0.029(4) 0.046(5)
C83 0.076(4) 0.096(5) 0.043(3) -0.002(3) -0.002(2) 0.039(4)
C84 0.056(3) 0.099(5) 0.065(3) -0.015(4) 0.001(3) 0.023(3)
C85 0.042(2) 0.064(3) 0.053(3) -0.008(2) 0.0066(19) 0.000(2)
C86 0.047(2) 0.0331(19) 0.045(2) 0.0028(16) 0.0231(17) -0.0056(16)
C87 0.0392(18) 0.042(2) 0.045(2) 0.0008(18) 0.0148(15) -0.0082(17)
C88 0.0393(19) 0.039(2) 0.045(2) 0.0074(17) 0.0137(16) -0.0072(16)
C89 0.050(2) 0.064(3) 0.046(2) -0.012(2) 0.0146(19) -0.017(2)
C90 0.047(2) 0.048(2) 0.044(2) 0.0015(18) 0.0172(17) -0.0110(17)
C91 0.056(2) 0.040(2) 0.045(2) 0.0023(17) 0.0258(19) -0.0034(18)
C92 0.048(2) 0.046(2) 0.050(2) 0.0000(19) 0.0234(18) -0.0031(18)
C93 0.063(3) 0.074(4) 0.048(2) -0.010(3) 0.023(2) -0.018(3)
C94 0.075(3) 0.060(3) 0.083(4) 0.016(3) 0.041(3) 0.016(3)
C95 0.059(2) 0.042(2) 0.056(2) -0.0010(19) 0.037(2) -0.0015(18)
C96 0.075(3) 0.116(6) 0.046(3) -0.010(3) 0.035(2) -0.019(3)
C97 0.090(4) 0.169(9) 0.057(3) -0.001(4) 0.047(3) -0.008(5)
C98 0.120(5) 0.079(4) 0.077(4) 0.014(3) 0.075(4) 0.014(4)
C99 0.122(6) 0.092(5) 0.105(5) -0.011(4) 0.085(5) -0.044(4)
Si8 0.0552(6) 0.0401(6) 0.0404(6) 0.0055(5) 0.0196(5) 0.0114(5)
O7 0.088(3) 0.0453(19) 0.0548(19) 0.0023(16) 0.0393(18) -0.0056(18)
O007 0.0440(14) 0.0418(16) 0.0531(16) 0.0164(13) 0.0263(12) 0.0081(12)
N7 0.111(4) 0.0358(18) 0.062(3) 0.0003(18) 0.053(3) -0.013(2)
N8 0.081(3) 0.081(4) 0.080(3) 0.041(3) 0.038(3) 0.007(3)
C100 0.057(2) 0.040(2) 0.061(3) -0.0013(19) 0.029(2) 0.0025(18)
C101 0.097(4) 0.099(5) 0.050(3) 0.009(3) 0.040(3) -0.005(4)
C102 0.065(3) 0.045(3) 0.115(5) -0.014(3) 0.050(3) -0.009(2)
C103 0.063(3) 0.059(3) 0.095(4) -0.007(3) 0.045(3) 0.012(2)
C104 0.196(8) 0.029(2) 0.147(7) -0.006(3) 0.137(7) -0.020(3)
C105 0.074(4) 0.169(8) 0.044(3) 0.005(4) 0.011(2) 0.040(5)
C106 0.0312(16) 0.0380(19) 0.0415(18) 0.0068(16) 0.0154(14) 0.0021(14)
C107 0.0436(19) 0.038(2) 0.0412(19) -0.0081(16) 0.0199(16) -0.0060(15)
C108 0.053(2) 0.052(3) 0.041(2) -0.001(2) 0.0125(19) 0.000(2)
C109 0.059(3) 0.086(4) 0.039(2) -0.014(3) 0.008(2) 0.010(3)
C110 0.055(3) 0.095(5) 0.062(3) -0.038(3) 0.014(2) -0.013(3)
C111 0.064(3) 0.087(5) 0.085(4) -0.033(4) 0.031(3) -0.034(3)
C112 0.068(3) 0.055(3) 0.063(3) -0.008(2) 0.027(2) -0.024(2)
C113 0.0324(16) 0.040(2) 0.0296(16) 0.0006(14) 0.0057(13) -0.0030(14)
C114 0.046(2) 0.049(2) 0.051(2) -0.0025(19) 0.0237(18) -0.0059(17)
C115 0.065(3) 0.060(3) 0.054(3) -0.003(2) 0.028(2) 0.007(2)
C116 0.081(3) 0.043(3) 0.064(3) -0.014(2) 0.032(3) -0.005(2)
C117 0.071(3) 0.044(3) 0.080(3) -0.004(3) 0.038(3) -0.012(2)
C118 0.057(2) 0.043(2) 0.061(3) 0.002(2) 0.031(2) -0.0056(19)
C119 0.049(2) 0.042(2) 0.044(2) 0.0104(17) 0.0155(16) -0.0001(16)
C120 0.053(2) 0.048(2) 0.054(2) 0.009(2) 0.0233(19) 0.0017(18)
C121 0.061(2) 0.044(2) 0.047(2) 0.0060(18) 0.0267(19) 0.0066(18)
C122 0.061(3) 0.122(6) 0.077(4) 0.051(4) 0.030(3) 0.022(3)
C123 0.083(3) 0.048(3) 0.071(3) 0.014(2) 0.041(3) 0.012(2)
C124 0.071(3) 0.044(2) 0.053(2) 0.0064(19) 0.037(2) 0.000(2)
C125 0.071(3) 0.046(2) 0.044(2) -0.0043(19) 0.027(2) -0.007(2)
C126 0.071(3) 0.089(5) 0.081(4) 0.001(4) 0.035(3) -0.003(3)
C127 0.106(5) 0.057(3) 0.060(3) -0.016(3) 0.026(3) -0.011(3)
C128 0.067(3) 0.042(2) 0.038(2) -0.0025(18) 0.0215(18) 0.0035(19)
C129 0.080(4) 0.096(5) 0.061(3) 0.023(3) 0.033(3) 0.022(3)
C130 0.056(3) 0.172(9) 0.077(4) 0.004(5) 0.029(3) 0.003(4)
C131 0.077(4) 0.108(6) 0.098(5) -0.014(4) 0.048(4) -0.021(4)
C132 0.105(6) 0.091(5) 0.118(6) 0.030(5) 0.063(5) -0.006(4)

loop_
_atom_type_symbol
_atom_type_description
_atom_type_scat_dispersion_real
_atom_type_scat_dispersion_imag
_atom_type_scat_source
C C 0.0181 0.0091 'International Tables Vol C Tables 4.2.6.8 and 6.1.1.4'
H H 0.0000 0.0000 'International Tables Vol C Tables 4.2.6.8 and 6.1.1.4'
N N 0.0311 0.0180 'International Tables Vol C Tables 4.2.6.8 and 6.1.1.4'
O O 0.0492 0.0322 'International Tables Vol C Tables 4.2.6.8 and 6.1.1.4'
Si Si 0.2541 0.3302 'International Tables Vol C Tables 4.2.6.8 and 6.1.1.4'

loop_
_geom_angle_atom_site_label_1
_geom_angle_atom_site_label_2
_geom_angle_atom_site_label_3
_geom_angle
O1 Si1 C1 104.67(19)
O1 Si1 C5 112.6(2)
O1 Si1 C6 108.5(2)
C5 Si1 C1 110.5(3)
C5 Si1 C6 110.0(3)
C6 Si1 C1 110.4(3)
C7 O1 Si1 132.6(3)
C25 N1 H1 117.6
C25 N1 C26 124.7(4)
C26 N1 H1 117.6
C29 N2 C33 119.8(11)
C2 C1 Si1 110.3(4)
C2 C1 C3 107.2(5)
C2 C1 C4 110.3(5)
C3 C1 Si1 109.8(4)
C4 C1 Si1 109.3(4)
C4 C1 C3 109.9(6)
C1 C2 H2A 109.5
C1 C2 H2B 109.5
C1 C2 H2C 109.5
H2A C2 H2B 109.5
H2A C2 H2C 109.5
H2B C2 H2C 109.5
C1 C3 H3C 109.5
C1 C3 H3D 109.5
C1 C3 H3E 109.5
H3C C3 H3D 109.5
H3C C3 H3E 109.5
H3D C3 H3E 109.5
C1 C4 H4A 109.5
C1 C4 H4B 109.5
C1 C4 H4C 109.5
H4A C4 H4B 109.5
H4A C4 H4C 109.5
H4B C4 H4C 109.5
Si1 C5 H5A 109.5
Si1 C5 H5B 109.5
Si1 C5 H5C 109.5
H5A C5 H5B 109.5
H5A C5 H5C 109.5
H5B C5 H5C 109.5
Si1 C6 H6A 109.5
Si1 C6 H6B 109.5
Si1 C6 H6C 109.5
H6A C6 H6B 109.5
H6A C6 H6C 109.5
H6B C6 H6C 109.5
O1 C7 C8 109.9(3)
O1 C7 C14 106.7(3)
O1 C7 C20 110.1(3)
C8 C7 C14 108.9(3)
C20 C7 C8 112.3(3)
C20 C7 C14 108.9(3)
C9 C8 C7 123.0(4)
C9 C8 C13 118.6(5)
C13 C8 C7 118.4(4)
C8 C9 H9 119.9
C8 C9 C10 120.2(6)
C10 C9 H9 119.9
C9 C10 H10 119.5
C11 C10 C9 121.0(7)
C11 C10 H10 119.5
C10 C11 H11 120.7
C12 C11 C10 118.7(5)
C12 C11 H11 120.7
C11 C12 H12 118.9
C11 C12 C13 122.1(7)
C13 C12 H12 118.9
C8 C13 C12 119.3(6)
C8 C13 H13 120.3
C12 C13 H13 120.3
C15 C14 C7 122.0(4)
C15 C14 C19 119.0(4)
C19 C14 C7 118.9(4)
C14 C15 H15 120.1
C14 C15 C16 119.9(5)
C16 C15 H15 120.1
C15 C16 H16 119.2
C15 C16 C17 121.5(5)
C17 C16 H16 119.2
C16 C17 H17 120.9
C16 C17 C18 118.3(5)
C18 C17 H17 120.9
C17 C18 H18 119.9
C19 C18 C17 120.2(5)
C19 C18 H18 119.9
C14 C19 H19 119.5
C18 C19 C14 121.0(5)
C18 C19 H19 119.5
C21 C20 C7 177.3(5)
C20 C21 C22 178.8(5)
C21 C22 H22 108.3
C21 C22 C23 111.1(4)
C21 C22 C24 108.8(4)
C23 C22 H22 108.3
C23 C22 C24 112.0(4)
C24 C22 H22 108.3
C22 C23 H23A 109.5
C22 C23 H23B 109.5
C22 C23 H23C 109.5
H23A C23 H23B 109.5
H23A C23 H23C 109.5
H23B C23 H23C 109.5
C22 C24 H24A 109.4
C22 C24 H24B 109.4
H24A C24 H24B 108.0
C25 C24 C22 111.1(4)
C25 C24 H24A 109.4
C25 C24 H24B 109.4
O2 C25 N1 123.5(5)
O2 C25 C24 121.3(5)
N1 C25 C24 115.2(4)
N1 C26 C27 105.9(4)
N1 C26 C28 110.8(4)
N1 C26 C29 110.6(4)
C28 C26 C27 111.2(5)
C29 C26 C27 108.8(5)
C29 C26 C28 109.5(4)
C26 C27 H27A 109.5
C26 C27 H27B 109.5
C26 C27 H27C 109.5
H27A C27 H27B 109.5
H27A C27 H27C 109.5
H27B C27 H27C 109.5
C26 C28 H28A 109.5
C26 C28 H28B 109.5
C26 C28 H28C 109.5
H28A C28 H28B 109.5
H28A C28 H28C 109.5
H28B C28 H28C 109.5
N2 C29 C26 121.8(6)
C30 C29 N2 120.8(7)
C30 C29 C26 117.2(7)
C29 C30 H30 121.5
C29 C30 C31 117.1(10)
C31 C30 H30 121.5
C30 C31 H31 117.1
C32 C31 C30 125.8(11)
C32 C31 H31 117.1
C31 C32 H32 122.1
C33 C32 C31 115.8(9)
C33 C32 H32 122.1
N2 C33 H33 119.8
C32 C33 N2 120.5(13)
C32 C33 H33 119.8
O4 Si2 C34 104.6(2)
O4 Si2 C38 109.2(5)
O4 Si2 C39 109.8(4)
C34 Si2 C39 109.2(5)
C38 Si2 C34 111.1(4)
C38 Si2 C39 112.6(8)
C40 O4 Si2 134.3(3)
C59 N3 H3A 120.0
C59 N3 H3B 109.6
C58 N3 H3A 120.0
C58 N3 C59 120.1(5)
C58A N3 H3B 108.4
C58A N3 C59 123.4(6)
C62 N4 C66 116.6(7)
C35 C34 Si2 109.4(4)
C35 C34 C36 109.6(6)
C36 C34 Si2 111.1(5)
C37 C34 Si2 111.9(5)
C37 C34 C35 106.7(7)
C37 C34 C36 108.0(6)
C34 C35 H35A 109.5
C34 C35 H35B 109.5
C34 C35 H35C 109.5
H35A C35 H35B 109.5
H35A C35 H35C 109.5
H35B C35 H35C 109.5
C34 C36 H36A 109.5
C34 C36 H36B 109.5
C34 C36 H36C 109.5
H36A C36 H36B 109.5
H36A C36 H36C 109.5
H36B C36 H36C 109.5
C34 C37 H37A 109.5
C34 C37 H37B 109.5
C34 C37 H37C 109.5
H37A C37 H37B 109.5
H37A C37 H37C 109.5
H37B C37 H37C 109.5
Si2 C38 H38A 109.5
Si2 C38 H38B 109.5
Si2 C38 H38C 109.5
H38A C38 H38B 109.5
H38A C38 H38C 109.5
H38B C38 H38C 109.5
Si2 C39 H39A 109.5
Si2 C39 H39B 109.5
Si2 C39 H39C 109.5
H39A C39 H39B 109.5
H39A C39 H39C 109.5
H39B C39 H39C 109.5
O4 C40 C41 108.0(4)
O4 C40 C47 107.5(3)
O4 C40 C53 112.3(4)
C47 C40 C41 108.9(4)
C53 C40 C41 111.3(4)
C53 C40 C47 108.7(4)
C42 C41 C40 123.0(5)
C42 C41 C46 119.4(5)
C46 C41 C40 117.6(4)
C41 C42 H42 120.1
C41 C42 C43 119.8(7)
C43 C42 H42 120.1
C42 C43 H43 119.6
C44 C43 C42 120.8(7)
C44 C43 H43 119.6
C43 C44 H44 120.6
C45 C44 C43 118.8(6)
C45 C44 H44 120.6
C44 C45 H45 119.0
C44 C45 C46 122.1(6)
C46 C45 H45 119.0
C41 C46 C45 119.2(6)
C41 C46 H46 120.4
C45 C46 H46 120.4
C48 C47 C40 120.8(4)
C52 C47 C40 121.3(4)
C52 C47 C48 117.9(5)
C47 C48 H48 119.5
C49 C48 C47 121.0(5)
C49 C48 H48 119.5
C48 C49 H49 119.9
C48 C49 C50 120.2(5)
C50 C49 H49 119.9
C49 C50 H50 120.1
C51 C50 C49 119.8(6)
C51 C50 H50 120.1
C50 C51 H51 119.9
C50 C51 C52 120.2(5)
C52 C51 H51 119.9
C47 C52 C51 120.9(5)
C47 C52 H52 119.5
C51 C52 H52 119.5
C54 C53 C40 166.3(7)
C54A C53 C40 158.4(9)
N3 C59 C60 110.4(6)
N3 C59 C61 104.6(5)
N3 C59 C62 110.4(5)
C61 C59 C60 109.8(6)
C61 C59 C62 110.6(6)
C62 C59 C60 110.8(5)
C59 C60 H60A 109.5
C59 C60 H60B 109.5
C59 C60 H60C 109.5
H60A C60 H60B 109.5
H60A C60 H60C 109.5
H60B C60 H60C 109.5
C59 C61 H61A 109.5
C59 C61 H61B 109.5
C59 C61 H61C 109.5
H61A C61 H61B 109.5
H61A C61 H61C 109.5
H61B C61 H61C 109.5
N4 C62 C59 117.0(5)
N4 C62 C63 122.7(8)
C63 C62 C59 120.1(7)
C62 C63 H63 120.7
C62 C63 C64 118.7(9)
C64 C63 H63 120.7
C63 C64 H64 120.5
C65 C64 C63 119.1(8)
C65 C64 H64 120.5
C64 C65 H65 121.8
C66 C65 C64 116.3(11)
C66 C65 H65 121.8
N4 C66 H66 116.7
C65 C66 N4 126.5(11)
C65 C66 H66 116.7
C53 C54 C55 176.2(9)
C54 C55 H55 107.5
C54 C55 C56 112.1(7)
C54 C55 C57 111.2(7)
C56 C55 H55 107.5
C56 C55 C57 110.9(7)
C57 C55 H55 107.5
C55 C56 H56A 109.5
C55 C56 H56B 109.5
C55 C56 H56C 109.5
H56A C56 H56B 109.5
H56A C56 H56C 109.5
H56B C56 H56C 109.5
C55 C57 H57A 109.5
C55 C57 H57B 109.5
H57A C57 H57B 108.1
C58 C57 C55 110.6(6)
C58 C57 H57A 109.5
C58 C57 H57B 109.5
N3 C58 C57 116.0(6)
O3 C58 N3 122.5(6)
O3 C58 C57 120.5(6)
C53 C54A C55A 165.7(13)
C54A C55A H55A 106.3
C54A C55A C56A 109.1(10)
C56A C55A H55A 106.3
C57A C55A C54A 107.3(10)
C57A C55A H55A 106.3
C57A C55A C56A 120.8(11)
C55A C56A H56D 109.5
C55A C56A H56E 109.5
C55A C56A H56F 109.5
H56D C56A H56E 109.5
H56D C56A H56F 109.5
H56E C56A H56F 109.5
C55A C57A H57C 109.3
C55A C57A H57D 109.3
C55A C57A C58A 111.6(11)
H57C C57A H57D 108.0
C58A C57A H57C 109.3
C58A C57A H57D 109.3
N3 C58A C57A 115.7(10)
O3A C58A N3 120.6(10)
O3A C58A C57A 119.6(11)
O5 Si3 C67 104.76(19)
O5 Si3 C71 108.2(2)
O5 Si3 C72 112.7(2)
C71 Si3 C67 110.7(2)
C72 Si3 C67 111.0(3)
C72 Si3 C71 109.4(3)
C73 O5 Si3 131.4(3)
C91 N5 H5 117.2
C91 N5 C92 125.7(4)
C92 N5 H5 117.2
C95 N6 C99 117.6(7)
C68 C67 Si3 110.5(4)
C68 C67 C69 109.9(5)
C68 C67 C70 107.8(5)
C69 C67 Si3 109.1(4)
C70 C67 Si3 109.3(4)
C70 C67 C69 110.2(6)
C67 C68 H68A 109.5
C67 C68 H68B 109.5
C67 C68 H68C 109.5
H68A C68 H68B 109.5
H68A C68 H68C 109.5
H68B C68 H68C 109.5
C67 C69 H69A 109.5
C67 C69 H69B 109.5
C67 C69 H69C 109.5
H69A C69 H69B 109.5
H69A C69 H69C 109.5
H69B C69 H69C 109.5
C67 C70 H70A 109.5
C67 C70 H70B 109.5
C67 C70 H70C 109.5
H70A C70 H70B 109.5
H70A C70 H70C 109.5
H70B C70 H70C 109.5
Si3 C71 H71A 109.5
Si3 C71 H71B 109.5
Si3 C71 H71C 109.5
H71A C71 H71B 109.5
H71A C71 H71C 109.5
H71B C71 H71C 109.5
Si3 C72 H72A 109.5
Si3 C72 H72B 109.5
Si3 C72 H72C 109.5
H72A C72 H72B 109.5
H72A C72 H72C 109.5
H72B C72 H72C 109.5
O5 C73 C74 107.0(3)
O5 C73 C80 109.4(3)
O5 C73 C86 110.8(3)
C74 C73 C80 109.1(3)
C86 C73 C74 108.6(3)
C86 C73 C80 111.8(3)
C75 C74 C73 119.4(4)
C79 C74 C73 121.5(4)
C79 C74 C75 119.2(4)
C74 C75 H75 119.6
C76 C75 C74 120.8(5)
C76 C75 H75 119.6
C75 C76 H76 119.8
C75 C76 C77 120.5(5)
C77 C76 H76 119.8
C76 C77 H77 120.9
C76 C77 C78 118.2(5)
C78 C77 H77 120.9
C77 C78 H78 119.1
C79 C78 C77 121.7(5)
C79 C78 H78 119.1
C74 C79 C78 119.6(5)
C74 C79 H79 120.2
C78 C79 H79 120.2
C81 C80 C73 123.4(4)
C85 C80 C73 118.3(4)
C85 C80 C81 118.3(5)
C80 C81 H81 120.0
C80 C81 C82 120.0(7)
C82 C81 H81 120.0
C81 C82 H82 119.1
C83 C82 C81 121.8(7)
C83 C82 H82 119.1
C82 C83 H83 120.8
C84 C83 C82 118.4(5)
C84 C83 H83 120.8
C83 C84 H84 119.0
C83 C84 C85 122.0(7)
C85 C84 H84 119.0
C80 C85 C84 119.6(7)
C80 C85 H85 120.2
C84 C85 H85 120.2
C87 C86 C73 176.3(5)
C86 C87 C88 178.0(5)
C87 C88 H88 108.3
C87 C88 C89 111.7(4)
C87 C88 C90 108.6(4)
C89 C88 H88 108.3
C89 C88 C90 111.6(4)
C90 C88 H88 108.3
C88 C89 H89A 109.5
C88 C89 H89B 109.5
C88 C89 H89C 109.5
H89A C89 H89B 109.5
H89A C89 H89C 109.5
H89B C89 H89C 109.5
C88 C90 H90A 109.4
C88 C90 H90B 109.4
H90A C90 H90B 108.0
C91 C90 C88 111.3(4)
C91 C90 H90A 109.4
C91 C90 H90B 109.4
O6 C91 N5 123.2(5)
O6 C91 C90 122.6(5)
N5 C91 C90 114.2(4)
N5 C92 C93 111.1(4)
N5 C92 C94 105.9(4)
N5 C92 C95 109.3(4)
C93 C92 C94 111.1(5)
C95 C92 C93 110.2(4)
C95 C92 C94 109.1(4)
C92 C93 H93A 109.5
C92 C93 H93B 109.5
C92 C93 H93C 109.5
H93A C93 H93B 109.5
H93A C93 H93C 109.5
H93B C93 H93C 109.5
C92 C94 H94A 109.5
C92 C94 H94B 109.5
C92 C94 H94C 109.5
H94A C94 H94B 109.5
H94A C94 H94C 109.5
H94B C94 H94C 109.5
N6 C95 C92 116.0(5)
N6 C95 C96 121.4(5)
C96 C95 C92 122.4(5)
C95 C96 H96 119.7
C95 C96 C97 120.5(7)
C97 C96 H96 119.7
C96 C97 H97 120.7
C98 C97 C96 118.6(7)
C98 C97 H97 120.7
C97 C98 H98 121.9
C99 C98 C97 116.2(6)
C99 C98 H98 121.9
N6 C99 C98 125.5(7)
N6 C99 H99 117.2
C98 C99 H99 117.2
O007 Si8 C100 102.9(2)
O007 Si8 C104 109.6(4)
O007 Si8 C105 111.1(3)
C104 Si8 C100 110.8(3)
C105 Si8 C100 110.7(3)
C105 Si8 C104 111.4(5)
C106 O007 Si8 133.7(3)
C124 N7 H7 117.4
C124 N7 C125 125.1(4)
C125 N7 H7 117.4
C128 N8 C132 116.5(7)
C101 C100 Si8 107.8(4)
C102 C100 Si8 109.0(4)
C102 C100 C101 110.7(6)
C102 C100 C103 109.3(5)
C103 C100 Si8 109.5(4)
C103 C100 C101 110.7(5)
C100 C101 H10A 109.5
C100 C101 H10B 109.5
C100 C101 H10C 109.5
H10A C101 H10B 109.5
H10A C101 H10C 109.5
H10B C101 H10C 109.5
C100 C102 H10D 109.5
C100 C102 H10E 109.5
C100 C102 H10F 109.5
H10D C102 H10E 109.5
H10D C102 H10F 109.5
H10E C102 H10F 109.5
C100 C103 H10G 109.5
C100 C103 H10H 109.5
C100 C103 H10I 109.5
H10G C103 H10H 109.5
H10G C103 H10I 109.5
H10H C103 H10I 109.5
Si8 C104 H10J 109.5
Si8 C104 H10K 109.5
Si8 C104 H10L 109.5
H10J C104 H10K 109.5
H10J C104 H10L 109.5
H10K C104 H10L 109.5
Si8 C105 H10M 109.5
Si8 C105 H10N 109.5
Si8 C105 H10O 109.5
H10M C105 H10N 109.5
H10M C105 H10O 109.5
H10N C105 H10O 109.5
O007 C106 C107 107.4(3)
O007 C106 C113 107.8(3)
O007 C106 C119 111.0(3)
C113 C106 C107 110.0(3)
C119 C106 C107 111.3(4)
C119 C106 C113 109.2(4)
C108 C107 C106 117.6(4)
C112 C107 C106 123.3(4)
C112 C107 C108 119.1(5)
C107 C108 H108 120.4
C107 C108 C109 119.2(5)
C109 C108 H108 120.4
C108 C109 H109 118.8
C110 C109 C108 122.5(6)
C110 C109 H109 118.8
C109 C110 H110 120.8
C109 C110 C111 118.4(5)
C111 C110 H110 120.8
C110 C111 H111 119.5
C110 C111 C112 121.0(6)
C112 C111 H111 119.5
C107 C112 C111 119.8(6)
C107 C112 H112 120.1
C111 C112 H112 120.1
C114 C113 C106 121.1(4)
C114 C113 C118 118.1(4)
C118 C113 C106 120.8(4)
C113 C114 H114 119.6
C113 C114 C115 120.8(5)
C115 C114 H114 119.6
C114 C115 H115 119.8
C114 C115 C116 120.4(5)
C116 C115 H115 119.8
C115 C116 H116 120.2
C117 C116 C115 119.6(5)
C117 C116 H116 120.2
C116 C117 H117 120.0
C116 C117 C118 120.1(5)
C118 C117 H117 120.0
C113 C118 H118 119.5
C117 C118 C113 121.0(5)
C117 C118 H118 119.5
C120 C119 C106 175.0(5)
C119 C120 C121 176.4(6)
C120 C121 H121 107.1
C120 C121 C122 110.3(5)
C120 C121 C123 107.7(4)
C122 C121 H121 107.1
C123 C121 H121 107.1
C123 C121 C122 117.0(6)
C121 C122 H12A 109.5
C121 C122 H12B 109.5
C121 C122 H12C 109.5
H12A C122 H12B 109.5
H12A C122 H12C 109.5
H12B C122 H12C 109.5
C121 C123 H12D 109.4
C121 C123 H12E 109.4
C121 C123 C124 111.0(5)
H12D C123 H12E 108.0
C124 C123 H12D 109.4
C124 C123 H12E 109.4
O7 C124 N7 124.1(5)
O7 C124 C123 120.8(5)
N7 C124 C123 115.0(5)
N7 C125 C126 110.4(5)
N7 C125 C127 105.7(5)
N7 C125 C128 110.7(5)
C127 C125 C126 109.2(6)
C128 C125 C126 110.7(5)
C128 C125 C127 110.0(5)
C125 C126 H12F 109.5
C125 C126 H12G 109.5
C125 C126 H12H 109.5
H12F C126 H12G 109.5
H12F C126 H12H 109.5
H12G C126 H12H 109.5
C125 C127 H12I 109.5
C125 C127 H12J 109.5
C125 C127 H12K 109.5
H12I C127 H12J 109.5
H12I C127 H12K 109.5
H12J C127 H12K 109.5
N8 C128 C125 117.2(5)
N8 C128 C129 121.1(6)
C129 C128 C125 121.6(5)
C128 C129 H129 120.0
C128 C129 C130 119.9(7)
C130 C129 H129 120.0
C129 C130 H130 120.0
C131 C130 C129 120.0(8)
C131 C130 H130 120.0
C130 C131 H131 122.0
C132 C131 C130 115.9(7)
C132 C131 H131 122.0
N8 C132 H132 116.8
C131 C132 N8 126.4(8)
C131 C132 H132 116.8

loop_
_geom_bond_atom_site_label_1
_geom_bond_atom_site_label_2
_geom_bond_distance
Si1 O1 1.648(3)
Si1 C1 1.889(5)
Si1 C5 1.856(5)
Si1 C6 1.885(5)
O1 C7 1.433(4)
O2 C25 1.223(7)
N1 H1 0.8800
N1 C25 1.340(7)
N1 C26 1.457(6)
N2 C29 1.370(11)
N2 C33 1.402(12)
C1 C2 1.533(7)
C1 C3 1.533(8)
C1 C4 1.533(8)
C2 H2A 0.9800
C2 H2B 0.9800
C2 H2C 0.9800
C3 H3C 0.9800
C3 H3D 0.9800
C3 H3E 0.9800
C4 H4A 0.9800
C4 H4B 0.9800
C4 H4C 0.9800
C5 H5A 0.9800
C5 H5B 0.9800
C5 H5C 0.9800
C6 H6A 0.9800
C6 H6B 0.9800
C6 H6C 0.9800
C7 C8 1.536(5)
C7 C14 1.540(6)
C7 C20 1.461(5)
C8 C9 1.379(7)
C8 C13 1.388(7)
C9 H9 0.9500
C9 C10 1.391(8)
C10 H10 0.9500
C10 C11 1.372(13)
C11 H11 0.9500
C11 C12 1.342(13)
C12 H12 0.9500
C12 C13 1.398(8)
C13 H13 0.9500
C14 C15 1.382(6)
C14 C19 1.396(6)
C15 H15 0.9500
C15 C16 1.388(8)
C16 H16 0.9500
C16 C17 1.389(9)
C17 H17 0.9500
C17 C18 1.400(9)
C18 H18 0.9500
C18 C19 1.379(8)
C19 H19 0.9500
C20 C21 1.198(7)
C21 C22 1.477(5)
C22 H22 1.0000
C22 C23 1.525(8)
C22 C24 1.546(6)
C23 H23A 0.9800
C23 H23B 0.9800
C23 H23C 0.9800
C24 H24A 0.9900
C24 H24B 0.9900
C24 C25 1.533(6)
C26 C27 1.546(9)
C26 C28 1.539(8)
C26 C29 1.522(7)
C27 H27A 0.9800
C27 H27B 0.9800
C27 H27C 0.9800
C28 H28A 0.9800
C28 H28B 0.9800
C28 H28C 0.9800
C29 C30 1.297(9)
C30 H30 0.9500
C30 C31 1.379(14)
C31 H31 0.9500
C31 C32 1.35(2)
C32 H32 0.9500
C32 C33 1.33(2)
C33 H33 0.9500
Si2 O4 1.646(4)
Si2 C34 1.854(8)
Si2 C38 1.824(9)
Si2 C39 1.859(10)
O4 C40 1.431(6)
N3 H3A 0.8800
N3 H3B 0.8802
N3 C59 1.471(6)
N3 C58 1.400(8)
N3 C58A 1.457(13)
N4 C62 1.332(9)
N4 C66 1.349(12)
C34 C35 1.541(10)
C34 C36 1.548(8)
C34 C37 1.526(9)
C35 H35A 0.9800
C35 H35B 0.9800
C35 H35C 0.9800
C36 H36A 0.9800
C36 H36B 0.9800
C36 H36C 0.9800
C37 H37A 0.9800
C37 H37B 0.9800
C37 H37C 0.9800
C38 H38A 0.9800
C38 H38B 0.9800
C38 H38C 0.9800
C39 H39A 0.9800
C39 H39B 0.9800
C39 H39C 0.9800
C40 C41 1.554(6)
C40 C47 1.523(7)
C40 C53 1.474(6)
C41 C42 1.355(8)
C41 C46 1.379(7)
C42 H42 0.9500
C42 C43 1.412(10)
C43 H43 0.9500
C43 C44 1.363(13)
C44 H44 0.9500
C44 C45 1.331(11)
C45 H45 0.9500
C45 C46 1.404(8)
C46 H46 0.9500
C47 C48 1.400(6)
C47 C52 1.395(7)
C48 H48 0.9500
C48 C49 1.384(9)
C49 H49 0.9500
C49 C50 1.387(9)
C50 H50 0.9500
C50 C51 1.376(9)
C51 H51 0.9500
C51 C52 1.396(9)
C52 H52 0.9500
C53 C54 1.280(9)
C53 C54A 1.217(12)
C59 C60 1.551(10)
C59 C61 1.530(9)
C59 C62 1.534(10)
C60 H60A 0.9800
C60 H60B 0.9800
C60 H60C 0.9800
C61 H61A 0.9800
C61 H61B 0.9800
C61 H61C 0.9800
C62 C63 1.353(9)
C63 H63 0.9500
C63 C64 1.409(16)
C64 H64 0.9500
C64 C65 1.396(19)
C65 H65 0.9500
C65 C66 1.323(15)
C66 H66 0.9500
O3 C58 1.227(8)
C54 C55 1.463(9)
C55 H55 1.0000
C55 C56 1.513(12)
C55 C57 1.542(12)
C56 H56A 0.9800
C56 H56B 0.9800
C56 H56C 0.9800
C57 H57A 0.9900
C57 H57B 0.9900
C57 C58 1.535(8)
O3A C58A 1.207(14)
C54A C55A 1.472(13)
C55A H55A 1.0000
C55A C56A 1.494(15)
C55A C57A 1.451(18)
C56A H56D 0.9800
C56A H56E 0.9800
C56A H56F 0.9800
C57A H57C 0.9900
C57A H57D 0.9900
C57A C58A 1.569(14)
Si3 O5 1.655(3)
Si3 C67 1.890(5)
Si3 C71 1.879(5)
Si3 C72 1.859(5)
O5 C73 1.426(4)
O6 C91 1.224(6)
N5 H5 0.8800
N5 C91 1.345(7)
N5 C92 1.467(6)
N6 C95 1.325(7)
N6 C99 1.344(9)
C67 C68 1.521(7)
C67 C69 1.539(8)
C67 C70 1.537(8)
C68 H68A 0.9800
C68 H68B 0.9800
C68 H68C 0.9800
C69 H69A 0.9800
C69 H69B 0.9800
C69 H69C 0.9800
C70 H70A 0.9800
C70 H70B 0.9800
C70 H70C 0.9800
C71 H71A 0.9800
C71 H71B 0.9800
C71 H71C 0.9800
C72 H72A 0.9800
C72 H72B 0.9800
C72 H72C 0.9800
C73 C74 1.537(6)
C73 C80 1.540(5)
C73 C86 1.464(5)
C74 C75 1.397(6)
C74 C79 1.380(6)
C75 H75 0.9500
C75 C76 1.386(7)
C76 H76 0.9500
C76 C77 1.388(9)
C77 H77 0.9500
C77 C78 1.392(9)
C78 H78 0.9500
C78 C79 1.391(8)
C79 H79 0.9500
C80 C81 1.378(7)
C80 C85 1.378(7)
C81 H81 0.9500
C81 C82 1.386(9)
C82 H82 0.9500
C82 C83 1.356(14)
C83 H83 0.9500
C83 C84 1.336(13)
C84 H84 0.9500
C84 C85 1.400(8)
C85 H85 0.9500
C86 C87 1.192(7)
C87 C88 1.472(5)
C88 H88 1.0000
C88 C89 1.517(7)
C88 C90 1.548(6)
C89 H89A 0.9800
C89 H89B 0.9800
C89 H89C 0.9800
C90 H90A 0.9900
C90 H90B 0.9900
C90 C91 1.523(6)
C92 C93 1.538(7)
C92 C94 1.546(8)
C92 C95 1.534(6)
C93 H93A 0.9800
C93 H93B 0.9800
C93 H93C 0.9800
C94 H94A 0.9800
C94 H94B 0.9800
C94 H94C 0.9800
C95 C96 1.352(9)
C96 H96 0.9500
C96 C97 1.398(9)
C97 H97 0.9500
C97 C98 1.382(14)
C98 H98 0.9500
C98 C99 1.357(14)
C99 H99 0.9500
Si8 O007 1.653(3)
Si8 C100 1.898(5)
Si8 C104 1.863(6)
Si8 C105 1.857(7)
O7 C124 1.222(7)
O007 C106 1.439(4)
N7 H7 0.8800
N7 C124 1.356(7)
N7 C125 1.468(6)
N8 C128 1.322(8)
N8 C132 1.371(11)
C100 C101 1.549(9)
C100 C102 1.512(8)
C100 C103 1.536(7)
C101 H10A 0.9800
C101 H10B 0.9800
C101 H10C 0.9800
C102 H10D 0.9800
C102 H10E 0.9800
C102 H10F 0.9800
C103 H10G 0.9800
C103 H10H 0.9800
C103 H10I 0.9800
C104 H10J 0.9800
C104 H10K 0.9800
C104 H10L 0.9800
C105 H10M 0.9800
C105 H10N 0.9800
C105 H10O 0.9800
C106 C107 1.544(6)
C106 C113 1.518(6)
C106 C119 1.471(6)
C107 C108 1.381(7)
C107 C112 1.361(7)
C108 H108 0.9500
C108 C109 1.397(7)
C109 H109 0.9500
C109 C110 1.333(11)
C110 H110 0.9500
C110 C111 1.364(12)
C111 H111 0.9500
C111 C112 1.411(9)
C112 H112 0.9500
C113 C114 1.384(6)
C113 C118 1.406(6)
C114 H114 0.9500
C114 C115 1.389(8)
C115 H115 0.9500
C115 C116 1.390(9)
C116 H116 0.9500
C116 C117 1.377(8)
C117 H117 0.9500
C117 C118 1.388(8)
C118 H118 0.9500
C119 C120 1.202(7)
C120 C121 1.478(7)
C121 H121 1.0000
C121 C122 1.490(8)
C121 C123 1.486(7)
C122 H12A 0.9800
C122 H12B 0.9800
C122 H12C 0.9800
C123 H12D 0.9900
C123 H12E 0.9900
C123 C124 1.552(7)
C125 C126 1.540(10)
C125 C127 1.531(8)
C125 C128 1.519(8)
C126 H12F 0.9800
C126 H12G 0.9800
C126 H12H 0.9800
C127 H12I 0.9800
C127 H12J 0.9800
C127 H12K 0.9800
C128 C129 1.361(9)
C129 H129 0.9500
C129 C130 1.383(12)
C130 H130 0.9500
C130 C131 1.370(15)
C131 H131 0.9500
C131 C132 1.320(15)
C132 H132 0.9500
